data_2005314
loop_
_publ_author_name
'Eriksson, L.'
'Pilotti, \%A.'
'Stenutz, R.'
'Widmalm, G.'

_publ_section_title
;
 Methyl
 6-<i>O</i>-[(<i>R</i>)-1-Carboxyethyl]-\a-<small>D</small>-galactopyranoside
;
_journal_issue 9
_journal_name_full 'Acta Crystallographica Section C'
_journal_page_first 2285
_journal_page_last 2287
_journal_paper_doi 10.1107/S0108270196003411
_journal_volume 52
_journal_year 1996
_chemical_formula_moiety 'C10 H18 O8'
_chemical_formula_sum 'C10 H18 O8'
_chemical_formula_weight 266.24
_chemical_name_systematic
;
 Methyl 6-O-[(R)-1-Carboxyethyl]-\a-D-galactopyranoside
;
_space_group_IT_number 4
_symmetry_cell_setting monoclinic
_symmetry_space_group_name_Hall 'P 2yb'
_symmetry_space_group_name_H-M 'P 1 21 1'
_audit_creation_method SHELXL
_cell_angle_alpha 90.00
_cell_angle_beta 101.74(6)
_cell_angle_gamma 90.00
_cell_formula_units_Z 2
_cell_length_a 5.840(3)
_cell_length_b 8.063(6)
_cell_length_c 12.923(7)
_cell_measurement_reflns_used 24
_cell_measurement_temperature 293(2)
_cell_measurement_theta_max 26.44
_cell_measurement_theta_min 17.70
_cell_volume 595.8(6)
_computing_cell_refinement DIF4
_computing_data_collection 'DIF4 (Stoe & Cie, 1991a)'
_computing_data_reduction 'REDU4 (Stoe & Cie, 1991b)'
_computing_molecular_graphics 'SHELXTL-Plus (Sheldrick, 1991)'
_computing_publication_material 'EMACS (Free Software Foundation, 1993)'
_computing_structure_refinement 'SHELXL93 (Sheldrick, 1993)'
_computing_structure_solution 'SHELXS86 (Sheldrick, 1990)'
_diffrn_ambient_temperature 293(2)
_diffrn_measurement_device 'STOE AED4'
_diffrn_measurement_method '\w/2\q scans'
_diffrn_radiation_monochromator graphite
_diffrn_radiation_source 'fine-focus sealed tube'
_diffrn_radiation_type CuK\a
_diffrn_radiation_wavelength 1.54184
_diffrn_reflns_av_R_equivalents 0.0673
_diffrn_reflns_av_sigmaI/netI 0.0763
_diffrn_reflns_limit_h_max 7
_diffrn_reflns_limit_h_min -7
_diffrn_reflns_limit_k_max 8
_diffrn_reflns_limit_k_min -9
_diffrn_reflns_limit_l_max 15
_diffrn_reflns_limit_l_min -15
_diffrn_reflns_number 4008
_diffrn_reflns_theta_max 68.36
_diffrn_reflns_theta_min 3.49
_diffrn_standards_decay_% 4
_diffrn_standards_interval_time 90
_diffrn_standards_number 3
_exptl_absorpt_coefficient_mu 1.122
_exptl_absorpt_correction_T_max 0.750
_exptl_absorpt_correction_T_min 0.567
_exptl_absorpt_correction_type '\y scans (North, Phillips & Matthews, 1968)'
_exptl_crystal_colour colourless
_exptl_crystal_density_diffrn 1.484
_exptl_crystal_description prism
_exptl_crystal_F_000 284
_exptl_crystal_size_max 0.25
_exptl_crystal_size_mid 0.20
_exptl_crystal_size_min 0.15
_refine_diff_density_max 0.236
_refine_diff_density_min -0.307
_refine_ls_abs_structure_details 'Flack (1983)'
_refine_ls_abs_structure_Flack 0.0(4)
_refine_ls_extinction_coef 0.027(4)
_refine_ls_extinction_method 'SHELXL93 (Sheldrick, 1993)'
_refine_ls_goodness_of_fit_all 1.072
_refine_ls_goodness_of_fit_obs 1.111
_refine_ls_hydrogen_treatment noref
_refine_ls_matrix_type full
_refine_ls_number_parameters 164
_refine_ls_number_reflns 2045
_refine_ls_number_restraints 44
_refine_ls_restrained_S_all 1.070
_refine_ls_restrained_S_obs 1.108
_refine_ls_R_factor_all 0.0817
_refine_ls_R_factor_obs 0.0562
_refine_ls_shift/esd_max 0.000
_refine_ls_shift/esd_mean 0.000
_refine_ls_structure_factor_coef Fsqd
_refine_ls_weighting_details 'w = 1/[\s^2^(Fo^2^)+(0.0940P)^2^] where P=(Fo^2^+2Fc^2^)/3'
_refine_ls_weighting_scheme calc
_refine_ls_wR_factor_all 0.1600
_refine_ls_wR_factor_obs 0.1411
_reflns_number_observed 1516
_reflns_number_total 2045
_reflns_observed_criterion >2sigma(I)
_cod_data_source_file ab1291.cif
_cod_data_source_block I
_cod_depositor_comments
;
The following automatic conversions were performed:

'_refine_ls_weighting_scheme' value 'calc w =
1/[\s^2^(Fo^2^)+(0.0940P)^2^] where P=(Fo^2^+2Fc^2^)/3' was changed
to 'calc'. New tag '_refine_ls_weighting_details' was created. The
value of the new tag was set to 'w = 1/[\s^2^(Fo^2^)+(0.0940P)^2^]
where P=(Fo^2^+2Fc^2^)/3'.

Automatic conversion script
Id: cif_fix_values 3143 2015-03-26 13:38:13Z robertas 
;
_cod_original_sg_symbol_Hall 'P 2y1'
_cod_original_sg_symbol_H-M 'P 21'
_cod_database_code 2005314

loop_
_symmetry_equiv_pos_as_xyz
'x, y, z'
'-x, y+1/2, -z'

loop_
_atom_site_aniso_label
_atom_site_aniso_U_11
_atom_site_aniso_U_22
_atom_site_aniso_U_33
_atom_site_aniso_U_12
_atom_site_aniso_U_13
_atom_site_aniso_U_23
C1 0.037(2) 0.030(2) 0.037(2) -0.001(2) 0.008(2) -0.005(2)
O1 0.048(2) 0.029(2) 0.046(2) 0.0013(13) 0.0146(13) 0.0030(13)
C10 0.078(4) 0.052(3) 0.055(3) -0.018(3) 0.031(3) 0.001(2)
C2 0.032(2) 0.027(2) 0.041(2) 0.000(2) 0.011(2) -0.001(2)
O2 0.0352(14) 0.035(2) 0.0431(14) -0.0046(13) 0.0085(12) -0.0097(13)
C3 0.032(2) 0.028(2) 0.037(2) 0.002(2) 0.012(2) -0.002(2)
O3 0.0376(15) 0.042(2) 0.049(2) -0.0098(13) 0.0197(12) -0.0004(14)
C4 0.037(2) 0.028(2) 0.038(2) 0.003(2) 0.008(2) 0.001(2)
O4 0.045(2) 0.0270(15) 0.048(2) 0.0022(12) 0.0147(13) 0.0031(13)
C5 0.040(2) 0.030(2) 0.036(2) -0.001(2) 0.006(2) -0.003(2)
O5 0.0392(15) 0.035(2) 0.042(2) -0.0024(13) 0.0137(12) -0.0053(14)
C6 0.070(3) 0.032(2) 0.036(2) 0.000(2) 0.015(2) 0.000(2)
O6 0.063(2) 0.036(2) 0.0342(14) -0.005(2) 0.0148(13) -0.0022(13)
C7 0.059(3) 0.044(3) 0.048(2) 0.002(2) 0.004(2) -0.003(2)
O7 0.079(3) 0.051(2) 0.065(2) 0.014(2) 0.013(2) -0.017(2)
O8 0.072(3) 0.117(4) 0.127(4) 0.034(3) -0.019(3) -0.067(4)
C8 0.056(3) 0.039(3) 0.041(2) 0.002(2) 0.011(2) -0.012(2)
C9 0.077(4) 0.055(3) 0.045(3) 0.018(3) 0.000(2) -0.005(3)

loop_
_atom_site_label
_atom_site_occupancy
_atom_site_fract_x
_atom_site_fract_y
_atom_site_fract_z
_atom_site_U_iso_or_equiv
_atom_site_thermal_displace_type
_atom_site_calc_flag
_atom_site_refinement_flags
_atom_site_type_symbol
C1 1 0.5618(7) 0.9615(5) 1.1232(3) 0.0350(9) Uani d U C
H1 1 0.3944(7) 0.9426(5) 1.0965(3) 0.042 Uiso calc R H
O1 1 0.6659(5) 0.8106(4) 1.1609(2) 0.0402(7) Uani d U O
C10 1 0.5357(11) 0.7218(7) 1.2247(4) 0.0589(14) Uani d U C
H10A 1 0.6150(11) 0.6201(7) 1.2482(4) 0.088 Uiso calc R H
H10B 1 0.3828(11) 0.6974(7) 1.1840(4) 0.088 Uiso calc R H
H10C 1 0.5215(11) 0.7879(7) 1.2848(4) 0.088 Uiso calc R H
C2 1 0.6719(7) 1.0163(5) 1.0314(3) 0.0329(9) Uani d U C
H2A 1 0.5846(7) 1.1131(5) 0.9987(3) 0.040 Uiso calc R H
O2 1 0.6529(5) 0.8903(4) 0.9530(2) 0.0377(7) Uani d U O
H2 1 0.5151(5) 0.8644(4) 0.9331(2) 0.056 Uiso calc R H
C3 1 0.9236(6) 1.0696(5) 1.0707(3) 0.0318(9) Uani d U C
H3A 1 1.0139(6) 0.9724(5) 1.1008(3) 0.038 Uiso calc R H
O3 1 1.0239(5) 1.1320(4) 0.9872(2) 0.0412(8) Uani d U O
H3 1 1.1597(5) 1.1595(4) 1.0105(2) 0.062 Uiso calc R H
C4 1 0.9383(7) 1.1993(5) 1.1572(3) 0.0346(9) Uani d U C
H4A 1 1.1039(7) 1.2207(5) 1.1866(3) 0.041 Uiso calc R H
O4 1 0.8309(5) 1.3537(4) 1.1160(2) 0.0391(7) Uani d U O
H4 1 0.7271(5) 1.3782(4) 1.1476(2) 0.059 Uiso calc R H
C5 1 0.8281(7) 1.1295(5) 1.2448(3) 0.0356(9) Uani d U C
H5 1 0.9153(7) 1.0309(5) 1.2747(3) 0.043 Uiso calc R H
O5 1 0.5886(5) 1.0844(4) 1.2035(2) 0.0382(7) Uani d U O
C6 1 0.8312(9) 1.2552(6) 1.3307(3) 0.0457(11) Uani d U C
H6A 1 0.9808(9) 1.3119(6) 1.3452(3) 0.055 Uiso calc R H
H6B 1 0.7098(9) 1.3371(6) 1.3078(3) 0.055 Uiso calc R H
O6 1 0.7936(6) 1.1753(4) 1.4246(2) 0.0439(8) Uani d U O
C7 1 0.6176(9) 1.3834(6) 1.5157(4) 0.0509(12) Uani d U C
O7 1 0.6520(7) 1.5004(5) 1.5888(3) 0.0654(11) Uani d U O
H7 1 0.5297(7) 1.5514(5) 1.5871(3) 0.098 Uiso calc R H
O8 1 0.4290(9) 1.3564(7) 1.4602(4) 0.111(2) Uani d U O
C8 1 0.8316(8) 1.2850(6) 1.5137(3) 0.0451(11) Uani d U C
H8 1 0.9587(8) 1.3614(6) 1.5076(3) 0.054 Uiso calc R H
C9 1 0.9055(11) 1.1828(7) 1.6126(4) 0.0608(15) Uani d U C
H9A 1 1.0441(11) 1.1214(7) 1.6084(4) 0.091 Uiso calc R H
H9B 1 0.7824(11) 1.1072(7) 1.6193(4) 0.091 Uiso calc R H
H9C 1 0.9369(11) 1.2548(7) 1.6730(4) 0.091 Uiso calc R H

loop_
_atom_type_symbol
_atom_type_description
_atom_type_scat_dispersion_real
_atom_type_scat_dispersion_imag
_atom_type_scat_source
C C 0.0181 0.0091 'International Tables Vol C Tables 4.2.6.8 and 6.1.1.4'
H H 0.0000 0.0000 'International Tables Vol C Tables 4.2.6.8 and 6.1.1.4'
O O 0.0492 0.0322 'International Tables Vol C Tables 4.2.6.8 and 6.1.1.4'

loop_
_geom_angle_atom_site_label_1
_geom_angle_atom_site_label_2
_geom_angle_atom_site_label_3
_geom_angle
_geom_angle_publ_flag
O1 C1 O5 112.1(3) yes
O1 C1 C2 107.5(3) yes
O5 C1 C2 111.4(3) yes
C1 O1 C10 113.1(4) yes
O2 C2 C3 111.7(3) yes
O2 C2 C1 111.3(3) yes
C3 C2 C1 110.8(3) yes
O3 C3 C2 111.6(3) yes
O3 C3 C4 110.2(3) yes
C2 C3 C4 110.3(3) yes
O4 C4 C5 112.0(3) yes
O4 C4 C3 111.5(3) yes
C5 C4 C3 108.9(3) yes
O5 C5 C6 108.0(4) yes
O5 C5 C4 110.2(3) yes
C6 C5 C4 111.0(4) yes
C1 O5 C5 113.7(3) yes
O6 C6 C5 110.0(4) yes
C6 O6 C8 112.2(3) yes
O8 C7 O7 122.8(5) yes
O8 C7 C8 124.3(5) yes
O7 C7 C8 112.8(4) yes
O6 C8 C7 110.5(4) yes
O6 C8 C9 108.3(4) yes
C7 C8 C9 112.0(4) yes

loop_
_geom_bond_atom_site_label_1
_geom_bond_atom_site_label_2
_geom_bond_distance
_geom_bond_publ_flag
C1 O1 1.402(5) yes
C1 O5 1.421(5) yes
C1 C2 1.525(6) yes
O1 C10 1.423(6) yes
C2 O2 1.424(5) yes
C2 C3 1.516(5) yes
C3 O3 1.421(5) yes
C3 C4 1.520(6) yes
C4 O4 1.446(5) yes
C4 C5 1.519(6) yes
C5 O5 1.438(5) yes
C5 C6 1.501(6) yes
C6 O6 1.430(5) yes
O6 C8 1.433(5) yes
C7 O8 1.205(6) yes
C7 O7 1.322(6) yes
C7 C8 1.484(7) yes
C8 C9 1.508(7) yes

loop_
_geom_torsion_atom_site_label_1
_geom_torsion_atom_site_label_2
_geom_torsion_atom_site_label_3
_geom_torsion_atom_site_label_4
_geom_torsion
_geom_torsion_publ_flag
O5 C5 C6 O6 76.4(5) yes
H8 C8 O6 C6 -34.7(3) yes
C8 O6 C6 C5 170.8(4) yes
H1 C1 O1 C10 -45.4(3) yes
O6 C8 C7 O8 10.7(7) yes

loop_
_cod_related_entry_id
_cod_related_entry_database
_cod_related_entry_code
1 ChemSpider 21186770
